data_1551515
loop_
_publ_author_name
'Bai, Shaotao'
'Sinha, Vivek'
'Kluwer, Sander'
'Linnebank, Pim'
'Dydio, Pawel'
'Lutz, Martin'
'Abiri, Zohar'
'de Bruin, Bas'
'Reek, Joost N. H.'

_publ_section_title
;
 Effector responsive hydroformylation catalysis
;
_journal_name_full 'Chemical Science'
_journal_paper_doi 10.1039/C9SC02558H
_journal_year 2019
_chemical_formula_moiety 'C120 H100 N8 O6 P4 Rh2, 2(B F4), 6(C H2 Cl2)'
_chemical_formula_sum 'C126 H112 B2 Cl12 F8 N8 O6 P4 Rh2'
_chemical_formula_weight 2762.95
_space_group_crystal_system triclinic
_space_group_IT_number 2
_space_group_name_Hall '-P 1'
_space_group_name_H-M_alt 'P -1'
_symmetry_space_group_name_Hall '-P 1'
_symmetry_space_group_name_H-M 'P -1'
_atom_sites_solution_hydrogens mixed
_atom_sites_solution_primary heavy
_atom_sites_solution_secondary difmap
_audit_creation_method SHELXL-2013
_audit_update_record
;
2018-11-05 deposited with the CCDC.    2019-06-17 downloaded from the CCDC.
;
_cell_angle_alpha 70.142(1)
_cell_angle_beta 74.739(1)
_cell_angle_gamma 69.740(1)
_cell_formula_units_Z 1
_cell_length_a 12.7098(3)
_cell_length_b 15.9386(4)
_cell_length_c 17.4664(6)
_cell_measurement_reflns_used 46095
_cell_measurement_temperature 150(2)
_cell_measurement_theta_max 27.50
_cell_measurement_theta_min 1.61
_cell_volume 3079.20(15)
_computing_cell_refinement Peakref
_computing_data_collection Apex2
_computing_data_reduction 'Eval15, SADABS-2012/1'
_computing_structure_refinement 'SHELXL-2013 (Sheldrick, 2013)'
_computing_structure_solution SHELXT
_diffrn_ambient_temperature 150(2)
_diffrn_measured_fraction_theta_full 1.000
_diffrn_measured_fraction_theta_max 0.998
_diffrn_measurement_device_type 'Bruker Kappa ApexII'
_diffrn_measurement_method '\f and \w scans'
_diffrn_radiation_type MoK\a
_diffrn_radiation_wavelength 0.71073
_diffrn_reflns_av_R_equivalents 0.0196
_diffrn_reflns_av_unetI/netI 0.0198
_diffrn_reflns_Laue_measured_fraction_full 1.000
_diffrn_reflns_Laue_measured_fraction_max 0.998
_diffrn_reflns_limit_h_max 16
_diffrn_reflns_limit_h_min -16
_diffrn_reflns_limit_k_max 20
_diffrn_reflns_limit_k_min -20
_diffrn_reflns_limit_l_max 22
_diffrn_reflns_limit_l_min -22
_diffrn_reflns_number 55669
_diffrn_reflns_point_group_measured_fraction_full 1.000
_diffrn_reflns_point_group_measured_fraction_max 0.998
_diffrn_reflns_theta_full 25.242
_diffrn_reflns_theta_max 27.504
_diffrn_reflns_theta_min 1.615
_diffrn_source 'sealed tube'
_exptl_absorpt_coefficient_mu 0.651
_exptl_absorpt_correction_T_max 0.7456
_exptl_absorpt_correction_T_min 0.6905
_exptl_absorpt_correction_type multi-scan
_exptl_absorpt_process_details SADABS-2012/1
_exptl_crystal_colour yellow
_exptl_crystal_density_diffrn 1.490
_exptl_crystal_description block
_exptl_crystal_F_000 1408
_exptl_crystal_size_max 0.42
_exptl_crystal_size_mid 0.34
_exptl_crystal_size_min 0.13
_refine_diff_density_max 2.322
_refine_diff_density_min -1.407
_refine_diff_density_rms 0.076
_refine_ls_extinction_method none
_refine_ls_goodness_of_fit_ref 1.040
_refine_ls_hydrogen_treatment mixed
_refine_ls_matrix_type full
_refine_ls_number_parameters 832
_refine_ls_number_reflns 14154
_refine_ls_number_restraints 145
_refine_ls_restrained_S_all 1.067
_refine_ls_R_factor_all 0.0440
_refine_ls_R_factor_gt 0.0373
_refine_ls_shift/su_max 0.001
_refine_ls_shift/su_mean 0.000
_refine_ls_structure_factor_coef Fsqd
_refine_ls_weighting_details 'w=1/[\s^2^(Fo^2^)+(0.0565P)^2^+3.8645P] where P=(Fo^2^+2Fc^2^)/3'
_refine_ls_weighting_scheme calc
_refine_ls_wR_factor_gt 0.1026
_refine_ls_wR_factor_ref 0.1073
_reflns_Friedel_coverage 0.000
_reflns_number_gt 12375
_reflns_number_total 14154
_reflns_threshold_expression 'I > 2\s(I)'
_cod_data_source_file c9sc02558h2.cif
_cod_data_source_block l0629a
_cod_original_cell_volume 3079.21(15)
_cod_database_code 1551515
_shelx_space_group_comment
;
The symmetry employed for this shelxl refinement is uniquely defined
by the following loop, which should always be used as a source of
symmetry information in preference to the above space-group names.
They are only intended as comments.
;
_shelxl_version_number 2013-4

loop_
_space_group_symop_operation_xyz
'x, y, z'
'-x, -y, -z'

loop_
_atom_site_label
_atom_site_type_symbol
_atom_site_fract_x
_atom_site_fract_y
_atom_site_fract_z
_atom_site_U_iso_or_equiv
_atom_site_adp_type
_atom_site_occupancy
_atom_site_site_symmetry_order
_atom_site_calc_flag
_atom_site_refinement_flags_posn
_atom_site_refinement_flags_adp
_atom_site_refinement_flags_occupancy
_atom_site_disorder_assembly
_atom_site_disorder_group
Rh1 Rh 0.72814(2) 0.85526(2) 0.27417(2) 0.01728(6) Uani 1 1 d . . . . .
P1 P 0.79112(5) 0.77563(4) 0.39725(3) 0.01898(12) Uani 1 1 d . . . . .
P2 P 0.34931(4) 0.08377(4) 0.84969(3) 0.01577(11) Uani 1 1 d . . . . .
O1 O 0.58543(13) 0.80728(11) 0.33515(9) 0.0223(3) Uani 1 1 d . . . . .
O2 O 0.22090(14) 0.25938(12) 0.84860(12) 0.0307(4) Uani 1 1 d . . . . .
O3 O 0.91475(19) 0.94302(17) 0.20648(12) 0.0475(6) Uani 1 1 d . . . . .
N1 N 0.47122(16) 0.73695(13) 0.44102(12) 0.0186(4) Uani 1 1 d . . . . .
H1N H 0.470(2) 0.694(2) 0.4783(17) 0.019(7) Uiso 1 1 d . . . . .
N2 N 0.30449(16) 0.77121(13) 0.59352(11) 0.0195(4) Uani 1 1 d . . . . .
H2N H 0.346(3) 0.716(2) 0.6076(19) 0.033(8) Uiso 1 1 d . . . . .
N3 N 0.27292(17) 0.39024(13) 0.77425(12) 0.0220(4) Uani 1 1 d . . . . .
H3N H 0.328(3) 0.415(2) 0.7517(18) 0.030(8) Uiso 1 1 d . . . . .
N4 N 0.20393(17) 0.59653(13) 0.75236(12) 0.0199(4) Uani 1 1 d . . . . .
H4N H 0.266(3) 0.580(2) 0.7561(18) 0.026(8) Uiso 1 1 d . . . . .
C1 C 0.1905(2) 0.76406(15) 0.73566(14) 0.0222(4) Uani 1 1 d . . . . .
H1 H 0.1294 0.8094 0.7628 0.027 Uiso 1 1 calc R U . . .
C2 C 0.2918(2) 0.73001(17) 0.78121(15) 0.0281(5) Uani 1 1 d . . . . .
H2A H 0.3590 0.6942 0.7501 0.034 Uiso 1 1 calc R U . . .
H2B H 0.2739 0.6880 0.8364 0.034 Uiso 1 1 calc R U . . .
C3 C 0.3198(3) 0.8115(2) 0.7911(2) 0.0427(7) Uani 1 1 d . . . . .
H3A H 0.3332 0.8550 0.7367 0.064 Uiso 1 1 calc R U . . .
H3B H 0.3881 0.7880 0.8166 0.064 Uiso 1 1 calc R U . . .
H3C H 0.2559 0.8437 0.8261 0.064 Uiso 1 1 calc R U . . .
C4 C 0.0699(2) 0.97668(16) 0.63383(16) 0.0283(5) Uani 1 1 d . . . . .
H4A H 0.0447 0.9520 0.6929 0.042 Uiso 1 1 calc R U . . .
H4B H 0.0057 0.9974 0.6043 0.042 Uiso 1 1 calc R U . . .
H4C H 0.0986 1.0294 0.6252 0.042 Uiso 1 1 calc R U . . .
C5 C 0.16286(19) 0.90197(15) 0.60179(14) 0.0220(4) Uani 1 1 d . . . . .
C6 C 0.21753(19) 0.81580(15) 0.64620(14) 0.0204(4) Uani 1 1 d . . . . .
C7 C 0.30364(18) 0.82807(15) 0.51421(14) 0.0193(4) Uani 1 1 d . . . . .
C8 C 0.21417(19) 0.91035(15) 0.51683(14) 0.0210(4) Uani 1 1 d . . . . .
C9 C 0.1905(2) 0.97889(16) 0.44302(15) 0.0255(5) Uani 1 1 d . . . . .
H9 H 0.1314 1.0350 0.4437 0.031 Uiso 1 1 calc R U . . .
C10 C 0.2545(2) 0.96344(17) 0.36958(15) 0.0275(5) Uani 1 1 d . . . . .
H10 H 0.2361 1.0082 0.3192 0.033 Uiso 1 1 calc R U . . .
C11 C 0.34608(19) 0.88331(16) 0.36717(14) 0.0234(5) Uani 1 1 d . . . . .
H11 H 0.3892 0.8750 0.3155 0.028 Uiso 1 1 calc R U . . .
C12 C 0.37424(18) 0.81596(15) 0.43967(13) 0.0189(4) Uani 1 1 d . . . . .
C13 C 0.57288(18) 0.73734(15) 0.39383(12) 0.0174(4) Uani 1 1 d . . . . .
C14 C 0.66857(18) 0.65219(15) 0.41515(13) 0.0184(4) Uani 1 1 d . . . . .
C15 C 0.6532(2) 0.56468(16) 0.43293(14) 0.0230(4) Uani 1 1 d . . . . .
H15 H 0.5818 0.5593 0.4310 0.028 Uiso 1 1 calc R U . . .
C16 C 0.7425(2) 0.48536(17) 0.45349(16) 0.0292(5) Uani 1 1 d . . . . .
H16 H 0.7329 0.4258 0.4638 0.035 Uiso 1 1 calc R U . . .
C17 C 0.8451(2) 0.49256(17) 0.45905(17) 0.0311(5) Uani 1 1 d . . . . .
H17 H 0.9054 0.4379 0.4740 0.037 Uiso 1 1 calc R U . . .
C18 C 0.8607(2) 0.57933(17) 0.44292(15) 0.0264(5) Uani 1 1 d . . . . .
H18 H 0.9313 0.5835 0.4477 0.032 Uiso 1 1 calc R U . . .
C19 C 0.77412(19) 0.66011(15) 0.41980(13) 0.0197(4) Uani 1 1 d . . . . .
C20 C 0.9360(2) 0.75769(16) 0.40755(15) 0.0248(5) Uani 1 1 d . . . . .
C21 C 0.9625(2) 0.76820(17) 0.47562(18) 0.0324(6) Uani 1 1 d . . . . .
H21 H 0.9041 0.7821 0.5201 0.039 Uiso 1 1 calc R U . . .
C22 C 1.0747(3) 0.75831(19) 0.4785(2) 0.0426(8) Uani 1 1 d . . . . .
H22 H 1.0924 0.7673 0.5241 0.051 Uiso 1 1 calc R U . . .
C23 C 1.1597(3) 0.7356(2) 0.4155(2) 0.0499(9) Uani 1 1 d . . . . .
H23 H 1.2362 0.7284 0.4180 0.060 Uiso 1 1 calc R U . . .
C24 C 1.1351(3) 0.7232(3) 0.3486(2) 0.0542(9) Uani 1 1 d . . . . .
H24 H 1.1945 0.7060 0.3058 0.065 Uiso 1 1 calc R U . . .
C25 C 1.0228(2) 0.7357(2) 0.34388(18) 0.0413(7) Uani 1 1 d . . . . .
H25 H 1.0054 0.7293 0.2969 0.050 Uiso 1 1 calc R U . . .
C26 C 0.7010(2) 0.81705(16) 0.48408(14) 0.0231(4) Uani 1 1 d . . . . .
C27 C 0.6541(3) 0.75865(19) 0.55409(15) 0.0323(6) Uani 1 1 d . . . . .
H27 H 0.6737 0.6940 0.5593 0.039 Uiso 1 1 calc R U . . .
C28 C 0.5785(3) 0.7954(2) 0.61638(17) 0.0428(7) Uani 1 1 d . . . . .
H28 H 0.5445 0.7561 0.6632 0.051 Uiso 1 1 calc R U . . .
C29 C 0.5530(3) 0.8886(2) 0.61024(18) 0.0403(7) Uani 1 1 d . . . . .
H29 H 0.5009 0.9133 0.6527 0.048 Uiso 1 1 calc R U . . .
C30 C 0.6028(2) 0.9465(2) 0.54254(18) 0.0341(6) Uani 1 1 d . . . . .
H30 H 0.5874 1.0102 0.5396 0.041 Uiso 1 1 calc R U . . .
C31 C 0.6753(2) 0.91108(17) 0.47910(16) 0.0284(5) Uani 1 1 d . . . . .
H31 H 0.7076 0.9511 0.4319 0.034 Uiso 1 1 calc R U . . .
C32 C -0.0643(2) 0.78445(18) 0.7164(2) 0.0359(6) Uani 1 1 d . . . . .
H32A H -0.0457 0.8348 0.7254 0.054 Uiso 1 1 calc R U . . .
H32B H -0.1323 0.7727 0.7553 0.054 Uiso 1 1 calc R U . . .
H32C H -0.0787 0.8025 0.6597 0.054 Uiso 1 1 calc R U . . .
C33 C 0.0337(2) 0.69764(16) 0.72964(15) 0.0241(5) Uani 1 1 d . . . . .
C34 C 0.14008(19) 0.68883(15) 0.74044(13) 0.0204(4) Uani 1 1 d . . . . .
C35 C 0.13827(19) 0.54530(15) 0.74921(13) 0.0203(4) Uani 1 1 d . . . . .
C36 C 0.03093(19) 0.60678(16) 0.73435(14) 0.0231(4) Uani 1 1 d . . . . .
C37 C -0.0539(2) 0.57310(17) 0.72782(16) 0.0295(5) Uani 1 1 d . . . . .
H37 H -0.1264 0.6140 0.7169 0.035 Uiso 1 1 calc R U . . .
C38 C -0.0292(2) 0.47903(18) 0.73765(17) 0.0314(5) Uani 1 1 d . . . . .
H38 H -0.0858 0.4552 0.7335 0.038 Uiso 1 1 calc R U . . .
C39 C 0.0774(2) 0.41784(17) 0.75363(16) 0.0274(5) Uani 1 1 d . . . . .
H39 H 0.0915 0.3534 0.7603 0.033 Uiso 1 1 calc R U . . .
C40 C 0.16273(19) 0.44965(15) 0.75983(14) 0.0218(4) Uani 1 1 d . . . . .
C41 C 0.29547(19) 0.29924(15) 0.81740(13) 0.0199(4) Uani 1 1 d . . . . .
C42 C 0.41628(18) 0.24617(15) 0.82633(13) 0.0185(4) Uani 1 1 d . . . . .
C43 C 0.4967(2) 0.29082(16) 0.81868(14) 0.0239(5) Uani 1 1 d . . . . .
H43 H 0.4753 0.3568 0.8054 0.029 Uiso 1 1 calc R U . . .
C44 C 0.6078(2) 0.24059(17) 0.83013(15) 0.0261(5) Uani 1 1 d . . . . .
H44 H 0.6619 0.2721 0.8244 0.031 Uiso 1 1 calc R U . . .
C45 C 0.63908(19) 0.14482(17) 0.84991(14) 0.0237(5) Uani 1 1 d . . . . .
H45 H 0.7149 0.1101 0.8578 0.028 Uiso 1 1 calc R U . . .
C46 C 0.55900(19) 0.09896(15) 0.85832(13) 0.0201(4) Uani 1 1 d . . . . .
H46 H 0.5813 0.0330 0.8721 0.024 Uiso 1 1 calc R U . . .
C47 C 0.44735(18) 0.14778(14) 0.84690(12) 0.0167(4) Uani 1 1 d . . . . .
C48 C 0.44366(18) -0.03495(15) 0.86036(13) 0.0191(4) Uani 1 1 d . . . . .
C49 C 0.4442(2) -0.10505(16) 0.93445(14) 0.0252(5) Uani 1 1 d . . . . .
H49 H 0.3906 -0.0934 0.9818 0.030 Uiso 1 1 calc R U . . .
C50 C 0.5231(2) -0.19222(17) 0.93934(16) 0.0317(5) Uani 1 1 d . . . . .
H50 H 0.5218 -0.2401 0.9897 0.038 Uiso 1 1 calc R U . . .
C51 C 0.6029(2) -0.20943(18) 0.87167(18) 0.0328(6) Uani 1 1 d . . . . .
H51 H 0.6579 -0.2684 0.8759 0.039 Uiso 1 1 calc R U . . .
C52 C 0.6028(2) -0.14039(18) 0.79737(16) 0.0290(5) Uani 1 1 d . . . . .
H52 H 0.6578 -0.1521 0.7506 0.035 Uiso 1 1 calc R U . . .
C53 C 0.5222(2) -0.05402(16) 0.79118(14) 0.0235(4) Uani 1 1 d . . . . .
H53 H 0.5206 -0.0078 0.7397 0.028 Uiso 1 1 calc R U . . .
C54 C 0.25793(18) 0.07397(15) 0.95051(13) 0.0189(4) Uani 1 1 d . . . . .
C55 C 0.2667(2) 0.11409(16) 1.00728(14) 0.0229(4) Uani 1 1 d . . . . .
H55 H 0.3218 0.1468 0.9941 0.027 Uiso 1 1 calc R U . . .
C56 C 0.1950(2) 0.10631(18) 1.08320(15) 0.0296(5) Uani 1 1 d . . . . .
H56 H 0.2012 0.1339 1.1216 0.035 Uiso 1 1 calc R U . . .
C57 C 0.1144(2) 0.05855(19) 1.10305(15) 0.0313(5) Uani 1 1 d . . . . .
H57 H 0.0648 0.0542 1.1546 0.038 Uiso 1 1 calc R U . . .
C58 C 0.1065(2) 0.01714(19) 1.04759(15) 0.0293(5) Uani 1 1 d . . . . .
H58 H 0.0521 -0.0165 1.0616 0.035 Uiso 1 1 calc R U . . .
C59 C 0.1777(2) 0.02455(17) 0.97156(14) 0.0245(5) Uani 1 1 d . . . . .
H59 H 0.1719 -0.0040 0.9337 0.029 Uiso 1 1 calc R U . . .
C60 C 0.8423(2) 0.90794(19) 0.23141(14) 0.0293(5) Uani 1 1 d . . . . .
F1 F 0.45777(15) 0.58842(11) 0.59155(10) 0.0405(4) Uani 1 1 d . . . . .
F2 F 0.44615(13) 0.51067(11) 0.72760(10) 0.0371(4) Uani 1 1 d . . . . .
F3 F 0.56725(15) 0.43977(11) 0.63265(11) 0.0430(4) Uani 1 1 d . . . . .
F4 F 0.60411(19) 0.55610(17) 0.65796(14) 0.0668(6) Uani 1 1 d . . . . .
B1 B 0.5224(2) 0.52250(19) 0.65278(18) 0.0279(6) Uani 1 1 d . . . . .
Cl1 Cl 0.31128(8) 0.44606(7) 0.94648(6) 0.0589(2) Uani 1 1 d D U . . .
Cl2 Cl 0.11375(10) 0.43177(13) 1.07284(7) 0.1078(6) Uani 1 1 d D U . . .
C61 C 0.1708(3) 0.4425(5) 0.9689(2) 0.0875(16) Uani 1 1 d D U . . .
H61A H 0.1672 0.3892 0.9538 0.105 Uiso 1 1 calc R U . . .
H61B H 0.1244 0.5001 0.9351 0.105 Uiso 1 1 calc R U . . .
Cl3A Cl 0.9555(3) 0.30567(19) 1.0442(2) 0.0794(9) Uani 0.462(4) 1 d D U P A 1
Cl4A Cl 0.8672(3) 0.2080(2) 0.9723(3) 0.1151(19) Uani 0.462(4) 1 d D U P A 1
C62A C 0.9523(16) 0.2789(15) 0.9568(7) 0.093(6) Uani 0.462(4) 1 d D U P A 1
H62A H 1.0310 0.2479 0.9344 0.112 Uiso 0.462(4) 1 calc R U P A 1
H62B H 0.9252 0.3377 0.9146 0.112 Uiso 0.462(4) 1 calc R U P A 1
Cl3B Cl 0.8980(3) 0.2849(3) 1.03827(15) 0.0973(12) Uani 0.538(4) 1 d D U P A 2
Cl4B Cl 0.9127(2) 0.23446(18) 0.88853(18) 0.0849(9) Uani 0.538(4) 1 d D U P A 2
C62B C 0.9724(9) 0.2742(9) 0.9429(4) 0.050(2) Uani 0.538(4) 1 d D U P A 2
H62C H 1.0492 0.2313 0.9502 0.060 Uiso 0.538(4) 1 calc R U P A 2
H62D H 0.9821 0.3358 0.9089 0.060 Uiso 0.538(4) 1 calc R U P A 2
Cl5A Cl 0.5152(3) 0.58762(17) 0.8896(2) 0.0937(12) Uani 0.506(5) 1 d D U P B 3
Cl6A Cl 0.6858(3) 0.41346(17) 0.8900(3) 0.0989(14) Uani 0.506(5) 1 d D U P B 3
C63A C 0.6483(8) 0.5301(5) 0.8434(6) 0.106(4) Uani 0.506(5) 1 d D U P B 3
H63A H 0.6467 0.5406 0.7845 0.127 Uiso 0.506(5) 1 calc R U P B 3
H63B H 0.7064 0.5568 0.8462 0.127 Uiso 0.506(5) 1 calc R U P B 3
Cl5B Cl 0.6159(9) 0.5939(4) 0.8341(4) 0.204(4) Uani 0.494(5) 1 d D U P B 4
Cl6B Cl 0.6079(4) 0.4007(3) 0.9394(4) 0.1339(18) Uani 0.494(5) 1 d D U P B 4
C63B C 0.6427(16) 0.4779(6) 0.8449(7) 0.139(6) Uani 0.494(5) 1 d D U P B 4
H63C H 0.7253 0.4538 0.8264 0.167 Uiso 0.494(5) 1 calc R U P B 4
H63D H 0.6036 0.4732 0.8050 0.167 Uiso 0.494(5) 1 calc R U P B 4

loop_
_atom_site_aniso_label
_atom_site_aniso_U_11
_atom_site_aniso_U_22
_atom_site_aniso_U_33
_atom_site_aniso_U_23
_atom_site_aniso_U_13
_atom_site_aniso_U_12
Rh1 0.01875(9) 0.01767(9) 0.01510(9) 0.00050(6) -0.00324(6) -0.00935(6)
P1 0.0218(3) 0.0189(3) 0.0178(3) 0.0001(2) -0.0062(2) -0.0104(2)
P2 0.0180(2) 0.0136(2) 0.0146(2) -0.00091(19) -0.00216(19) -0.00646(19)
O1 0.0195(7) 0.0248(8) 0.0190(7) 0.0029(6) -0.0034(6) -0.0107(6)
O2 0.0231(8) 0.0207(8) 0.0388(10) 0.0033(7) -0.0031(7) -0.0074(7)
O3 0.0526(13) 0.0699(15) 0.0317(10) 0.0047(10) -0.0076(9) -0.0490(12)
N1 0.0214(9) 0.0160(9) 0.0167(9) -0.0001(7) -0.0017(7) -0.0087(7)
N2 0.0227(9) 0.0130(9) 0.0187(9) -0.0018(7) -0.0009(7) -0.0043(7)
N3 0.0234(9) 0.0142(9) 0.0274(10) -0.0032(7) -0.0058(8) -0.0055(7)
N4 0.0208(10) 0.0144(9) 0.0225(9) -0.0037(7) -0.0034(7) -0.0041(7)
C1 0.0282(11) 0.0159(10) 0.0205(10) -0.0060(8) 0.0021(9) -0.0072(9)
C2 0.0363(13) 0.0254(12) 0.0237(11) -0.0047(9) -0.0042(10) -0.0126(10)
C3 0.0524(18) 0.0408(16) 0.0458(17) -0.0154(13) -0.0103(14) -0.0214(14)
C4 0.0281(12) 0.0169(11) 0.0359(13) -0.0083(10) -0.0010(10) -0.0038(9)
C5 0.0230(11) 0.0153(10) 0.0270(11) -0.0054(9) -0.0006(9) -0.0077(8)
C6 0.0237(11) 0.0153(10) 0.0223(11) -0.0061(8) -0.0002(8) -0.0073(8)
C7 0.0218(10) 0.0154(10) 0.0217(10) -0.0021(8) -0.0037(8) -0.0093(8)
C8 0.0209(10) 0.0154(10) 0.0264(11) -0.0024(8) -0.0038(8) -0.0080(8)
C9 0.0234(11) 0.0178(11) 0.0309(12) 0.0007(9) -0.0076(9) -0.0052(9)
C10 0.0274(12) 0.0243(12) 0.0262(12) 0.0049(9) -0.0095(9) -0.0096(9)
C11 0.0230(11) 0.0256(11) 0.0197(10) -0.0011(9) -0.0032(8) -0.0099(9)
C12 0.0190(10) 0.0175(10) 0.0208(10) -0.0023(8) -0.0032(8) -0.0087(8)
C13 0.0208(10) 0.0200(10) 0.0143(9) -0.0038(8) -0.0027(8) -0.0103(8)
C14 0.0213(10) 0.0189(10) 0.0153(9) -0.0034(8) -0.0022(8) -0.0081(8)
C15 0.0244(11) 0.0207(11) 0.0265(11) -0.0065(9) -0.0027(9) -0.0107(9)
C16 0.0322(13) 0.0183(11) 0.0377(14) -0.0070(10) -0.0041(10) -0.0097(10)
C17 0.0292(12) 0.0202(11) 0.0392(14) -0.0023(10) -0.0091(11) -0.0045(10)
C18 0.0236(11) 0.0244(12) 0.0307(12) -0.0026(10) -0.0082(9) -0.0084(9)
C19 0.0222(10) 0.0205(10) 0.0176(10) -0.0020(8) -0.0040(8) -0.0100(8)
C20 0.0255(11) 0.0207(11) 0.0291(12) 0.0040(9) -0.0111(9) -0.0133(9)
C21 0.0397(14) 0.0190(11) 0.0441(15) -0.0040(10) -0.0241(12) -0.0070(10)
C22 0.0474(17) 0.0239(13) 0.068(2) -0.0017(13) -0.0398(16) -0.0121(12)
C23 0.0384(16) 0.0446(17) 0.069(2) 0.0143(16) -0.0290(16) -0.0293(14)
C24 0.0295(15) 0.078(2) 0.0471(18) 0.0060(17) -0.0047(13) -0.0294(16)
C25 0.0297(14) 0.062(2) 0.0323(14) -0.0021(13) -0.0058(11) -0.0238(13)
C26 0.0276(11) 0.0257(11) 0.0207(10) -0.0051(9) -0.0061(9) -0.0128(9)
C27 0.0515(16) 0.0313(13) 0.0202(11) -0.0054(10) -0.0029(11) -0.0228(12)
C28 0.064(2) 0.0513(18) 0.0223(12) -0.0115(12) 0.0039(12) -0.0338(16)
C29 0.0447(16) 0.0537(18) 0.0332(14) -0.0238(13) -0.0004(12) -0.0196(14)
C30 0.0339(14) 0.0329(14) 0.0437(15) -0.0176(12) -0.0086(11) -0.0105(11)
C31 0.0280(12) 0.0263(12) 0.0327(13) -0.0054(10) -0.0064(10) -0.0116(10)
C32 0.0256(12) 0.0214(12) 0.0536(17) -0.0102(12) -0.0027(11) -0.0010(10)
C33 0.0235(11) 0.0161(10) 0.0254(11) -0.0039(9) 0.0017(9) -0.0029(8)
C34 0.0249(11) 0.0143(10) 0.0171(10) -0.0037(8) 0.0027(8) -0.0049(8)
C35 0.0234(10) 0.0171(10) 0.0186(10) -0.0030(8) -0.0022(8) -0.0063(8)
C36 0.0230(11) 0.0185(10) 0.0222(11) -0.0032(9) 0.0000(8) -0.0043(9)
C37 0.0227(11) 0.0252(12) 0.0368(13) -0.0050(10) -0.0066(10) -0.0042(9)
C38 0.0290(12) 0.0272(13) 0.0411(14) -0.0064(11) -0.0107(11) -0.0111(10)
C39 0.0309(12) 0.0195(11) 0.0330(13) -0.0044(9) -0.0094(10) -0.0082(9)
C40 0.0245(11) 0.0158(10) 0.0233(11) -0.0033(8) -0.0053(9) -0.0045(8)
C41 0.0242(11) 0.0151(10) 0.0191(10) -0.0042(8) -0.0021(8) -0.0054(8)
C42 0.0219(10) 0.0165(10) 0.0158(9) -0.0033(8) -0.0014(8) -0.0062(8)
C43 0.0282(11) 0.0178(10) 0.0254(11) -0.0023(9) -0.0031(9) -0.0107(9)
C44 0.0262(11) 0.0277(12) 0.0271(12) -0.0030(9) -0.0034(9) -0.0159(10)
C45 0.0200(10) 0.0269(12) 0.0239(11) -0.0050(9) -0.0041(8) -0.0076(9)
C46 0.0231(11) 0.0173(10) 0.0193(10) -0.0038(8) -0.0041(8) -0.0058(8)
C47 0.0205(10) 0.0162(10) 0.0138(9) -0.0027(7) -0.0017(7) -0.0079(8)
C48 0.0214(10) 0.0153(10) 0.0215(10) -0.0034(8) -0.0051(8) -0.0068(8)
C49 0.0329(12) 0.0193(11) 0.0218(11) -0.0023(9) -0.0063(9) -0.0076(9)
C50 0.0421(14) 0.0174(11) 0.0303(13) 0.0013(10) -0.0130(11) -0.0046(10)
C51 0.0331(13) 0.0213(12) 0.0433(15) -0.0105(11) -0.0145(11) 0.0007(10)
C52 0.0263(12) 0.0277(12) 0.0332(13) -0.0135(10) -0.0037(10) -0.0037(10)
C53 0.0271(11) 0.0209(11) 0.0221(11) -0.0051(9) -0.0024(9) -0.0083(9)
C54 0.0189(10) 0.0169(10) 0.0168(10) -0.0007(8) -0.0017(8) -0.0050(8)
C55 0.0243(11) 0.0220(11) 0.0213(11) -0.0050(9) -0.0017(9) -0.0078(9)
C56 0.0335(13) 0.0315(13) 0.0233(11) -0.0107(10) -0.0009(10) -0.0084(10)
C57 0.0254(12) 0.0402(15) 0.0203(11) -0.0057(10) 0.0044(9) -0.0083(11)
C58 0.0234(11) 0.0370(14) 0.0243(12) 0.0007(10) -0.0018(9) -0.0151(10)
C59 0.0242(11) 0.0291(12) 0.0205(11) -0.0024(9) -0.0038(9) -0.0123(9)
C60 0.0354(13) 0.0354(13) 0.0193(11) 0.0019(10) -0.0084(10) -0.0192(11)
F1 0.0468(9) 0.0226(7) 0.0319(8) 0.0039(6) -0.0002(7) -0.0012(7)
F2 0.0331(8) 0.0297(8) 0.0321(8) 0.0028(6) 0.0028(6) -0.0061(6)
F3 0.0444(10) 0.0252(8) 0.0479(10) -0.0078(7) -0.0092(8) 0.0029(7)
F4 0.0672(14) 0.0837(16) 0.0692(14) -0.0127(12) -0.0038(11) -0.0587(13)
B1 0.0274(13) 0.0225(13) 0.0304(14) -0.0019(11) -0.0002(11) -0.0116(11)
Cl1 0.0490(5) 0.0717(6) 0.0475(5) -0.0179(4) -0.0066(4) -0.0061(4)
Cl2 0.0612(7) 0.1861(16) 0.0421(5) -0.0236(7) 0.0000(5) -0.0080(8)
C61 0.056(2) 0.154(5) 0.045(2) -0.034(3) 0.0023(18) -0.021(3)
Cl3A 0.072(2) 0.0528(13) 0.090(2) -0.0222(12) 0.0064(15) -0.0029(13)
Cl4A 0.0684(18) 0.0591(16) 0.215(5) -0.020(2) -0.049(2) -0.0121(13)
C62A 0.074(9) 0.098(9) 0.093(8) -0.026(7) 0.014(6) -0.027(7)
Cl3B 0.0818(19) 0.110(2) 0.0533(12) -0.0231(13) 0.0163(12) 0.0090(17)
Cl4B 0.0873(16) 0.0761(15) 0.097(2) -0.0309(13) -0.0097(13) -0.0278(12)
C62B 0.031(3) 0.057(4) 0.048(4) -0.018(3) 0.018(3) -0.013(3)
Cl5A 0.097(2) 0.0495(13) 0.148(3) -0.0201(15) -0.073(2) -0.0053(12)
Cl6A 0.098(2) 0.0453(13) 0.161(3) -0.0342(16) -0.056(2) 0.0015(13)
C63A 0.168(9) 0.032(4) 0.108(7) -0.029(5) -0.047(6) 0.010(5)
Cl5B 0.340(10) 0.135(4) 0.209(6) -0.028(4) -0.138(7) -0.103(5)
Cl6B 0.107(3) 0.106(3) 0.223(5) -0.083(3) -0.037(3) -0.026(2)
C63B 0.153(9) 0.083(7) 0.178(10) -0.031(7) -0.010(8) -0.045(7)

loop_
_atom_type_symbol
_atom_type_description
_atom_type_scat_dispersion_real
_atom_type_scat_dispersion_imag
_atom_type_scat_source
C C 0.0033 0.0016 'International Tables Vol C Tables 4.2.6.8 and 6.1.1.4'
H H 0.0000 0.0000 'International Tables Vol C Tables 4.2.6.8 and 6.1.1.4'
B B 0.0013 0.0007 'International Tables Vol C Tables 4.2.6.8 and 6.1.1.4'
Cl Cl 0.1484 0.1585 'International Tables Vol C Tables 4.2.6.8 and 6.1.1.4'
F F 0.0171 0.0103 'International Tables Vol C Tables 4.2.6.8 and 6.1.1.4'
N N 0.0061 0.0033 'International Tables Vol C Tables 4.2.6.8 and 6.1.1.4'
O O 0.0106 0.0060 'International Tables Vol C Tables 4.2.6.8 and 6.1.1.4'
P P 0.1023 0.0942 'International Tables Vol C Tables 4.2.6.8 and 6.1.1.4'
Rh Rh -1.1178 0.9187 'International Tables Vol C Tables 4.2.6.8 and 6.1.1.4'

loop_
_geom_angle_atom_site_label_1
_geom_angle_atom_site_label_2
_geom_angle_atom_site_label_3
_geom_angle
_geom_angle_site_symmetry_3
C60 Rh1 O1 171.50(10) .
C60 Rh1 P1 94.42(8) .
O1 Rh1 P1 83.12(4) .
C60 Rh1 P2 93.92(8) 2_666
O1 Rh1 P2 89.32(4) 2_666
P1 Rh1 P2 170.24(2) 2_666
C20 P1 C26 106.21(11) .
C20 P1 C19 106.22(10) .
C26 P1 C19 103.18(10) .
C20 P1 Rh1 120.96(8) .
C26 P1 Rh1 114.08(8) .
C19 P1 Rh1 104.47(7) .
C54 P2 C48 102.35(10) .
C54 P2 C47 106.62(10) .
C48 P2 C47 101.88(10) .
C54 P2 Rh1 121.36(7) 2_666
C48 P2 Rh1 112.35(7) 2_666
C47 P2 Rh1 110.32(7) 2_666
C13 O1 Rh1 132.24(14) .
C13 N1 C12 125.20(19) .
C13 N1 H1N 116(2) .
C12 N1 H1N 117(2) .
C7 N2 C6 108.88(18) .
C7 N2 H2N 126(2) .
C6 N2 H2N 125(2) .
C41 N3 C40 124.7(2) .
C41 N3 H3N 119(2) .
C40 N3 H3N 116(2) .
C35 N4 C34 109.00(19) .
C35 N4 H4N 128(2) .
C34 N4 H4N 123(2) .
C6 C1 C34 108.75(18) .
C6 C1 C2 112.69(19) .
C34 C1 C2 114.65(19) .
C6 C1 H1 106.8 .
C34 C1 H1 106.8 .
C2 C1 H1 106.8 .
C1 C2 C3 111.3(2) .
C1 C2 H2A 109.4 .
C3 C2 H2A 109.4 .
C1 C2 H2B 109.4 .
C3 C2 H2B 109.4 .
H2A C2 H2B 108.0 .
C2 C3 H3A 109.5 .
C2 C3 H3B 109.5 .
H3A C3 H3B 109.5 .
C2 C3 H3C 109.5 .
H3A C3 H3C 109.5 .
H3B C3 H3C 109.5 .
C5 C4 H4A 109.5 .
C5 C4 H4B 109.5 .
H4A C4 H4B 109.5 .
C5 C4 H4C 109.5 .
H4A C4 H4C 109.5 .
H4B C4 H4C 109.5 .
C6 C5 C8 106.88(19) .
C6 C5 C4 127.8(2) .
C8 C5 C4 125.3(2) .
C5 C6 N2 109.42(19) .
C5 C6 C1 130.5(2) .
N2 C6 C1 119.81(19) .
N2 C7 C12 131.1(2) .
N2 C7 C8 107.60(19) .
C12 C7 C8 121.3(2) .
C9 C8 C7 119.5(2) .
C9 C8 C5 133.4(2) .
C7 C8 C5 107.14(19) .
C10 C9 C8 118.8(2) .
C10 C9 H9 120.6 .
C8 C9 H9 120.6 .
C9 C10 C11 121.7(2) .
C9 C10 H10 119.2 .
C11 C10 H10 119.2 .
C12 C11 C10 120.6(2) .
C12 C11 H11 119.7 .
C10 C11 H11 119.7 .
C11 C12 C7 117.8(2) .
C11 C12 N1 122.8(2) .
C7 C12 N1 119.46(19) .
O1 C13 N1 120.7(2) .
O1 C13 C14 122.53(19) .
N1 C13 C14 116.73(18) .
C15 C14 C19 120.1(2) .
C15 C14 C13 119.97(19) .
C19 C14 C13 119.89(19) .
C16 C15 C14 119.7(2) .
C16 C15 H15 120.1 .
C14 C15 H15 120.1 .
C17 C16 C15 120.4(2) .
C17 C16 H16 119.8 .
C15 C16 H16 119.8 .
C16 C17 C18 120.3(2) .
C16 C17 H17 119.9 .
C18 C17 H17 119.9 .
C17 C18 C19 120.7(2) .
C17 C18 H18 119.6 .
C19 C18 H18 119.6 .
C18 C19 C14 118.7(2) .
C18 C19 P1 122.24(17) .
C14 C19 P1 119.05(17) .
C25 C20 C21 119.2(2) .
C25 C20 P1 118.48(19) .
C21 C20 P1 122.3(2) .
C22 C21 C20 119.9(3) .
C22 C21 H21 120.0 .
C20 C21 H21 120.0 .
C23 C22 C21 120.2(3) .
C23 C22 H22 119.9 .
C21 C22 H22 119.9 .
C22 C23 C24 120.5(3) .
C22 C23 H23 119.7 .
C24 C23 H23 119.7 .
C23 C24 C25 119.8(3) .
C23 C24 H24 120.1 .
C25 C24 H24 120.1 .
C20 C25 C24 120.4(3) .
C20 C25 H25 119.8 .
C24 C25 H25 119.8 .
C27 C26 C31 119.3(2) .
C27 C26 P1 122.09(19) .
C31 C26 P1 118.57(18) .
C26 C27 C28 119.8(3) .
C26 C27 H27 120.1 .
C28 C27 H27 120.1 .
C29 C28 C27 120.2(3) .
C29 C28 H28 119.9 .
C27 C28 H28 119.9 .
C28 C29 C30 120.4(3) .
C28 C29 H29 119.8 .
C30 C29 H29 119.8 .
C29 C30 C31 119.6(3) .
C29 C30 H30 120.2 .
C31 C30 H30 120.2 .
C30 C31 C26 120.5(2) .
C30 C31 H31 119.7 .
C26 C31 H31 119.7 .
C33 C32 H32A 109.5 .
C33 C32 H32B 109.5 .
H32A C32 H32B 109.5 .
C33 C32 H32C 109.5 .
H32A C32 H32C 109.5 .
H32B C32 H32C 109.5 .
C34 C33 C36 107.0(2) .
C34 C33 C32 127.8(2) .
C36 C33 C32 125.2(2) .
C33 C34 N4 109.3(2) .
C33 C34 C1 128.8(2) .
N4 C34 C1 121.9(2) .
N4 C35 C40 130.8(2) .
N4 C35 C36 107.62(19) .
C40 C35 C36 121.6(2) .
C37 C36 C35 120.0(2) .
C37 C36 C33 132.9(2) .
C35 C36 C33 107.1(2) .
C38 C37 C36 118.3(2) .
C38 C37 H37 120.9 .
C36 C37 H37 120.9 .
C37 C38 C39 121.6(2) .
C37 C38 H38 119.2 .
C39 C38 H38 119.2 .
C40 C39 C38 121.2(2) .
C40 C39 H39 119.4 .
C38 C39 H39 119.4 .
C39 C40 C35 117.4(2) .
C39 C40 N3 123.0(2) .
C35 C40 N3 119.5(2) .
O2 C41 N3 122.5(2) .
O2 C41 C42 119.42(19) .
N3 C41 C42 118.04(19) .
C43 C42 C47 119.7(2) .
C43 C42 C41 121.6(2) .
C47 C42 C41 118.63(19) .
C44 C43 C42 121.1(2) .
C44 C43 H43 119.4 .
C42 C43 H43 119.4 .
C45 C44 C43 119.7(2) .
C45 C44 H44 120.2 .
C43 C44 H44 120.2 .
C44 C45 C46 119.8(2) .
C44 C45 H45 120.1 .
C46 C45 H45 120.1 .
C47 C46 C45 121.5(2) .
C47 C46 H46 119.2 .
C45 C46 H46 119.2 .
C46 C47 C42 118.10(19) .
C46 C47 P2 119.34(16) .
C42 C47 P2 122.33(16) .
C49 C48 C53 118.9(2) .
C49 C48 P2 123.29(17) .
C53 C48 P2 117.73(16) .
C48 C49 C50 120.2(2) .
C48 C49 H49 119.9 .
C50 C49 H49 119.9 .
C51 C50 C49 120.5(2) .
C51 C50 H50 119.7 .
C49 C50 H50 119.7 .
C50 C51 C52 119.8(2) .
C50 C51 H51 120.1 .
C52 C51 H51 120.1 .
C51 C52 C53 120.1(2) .
C51 C52 H52 119.9 .
C53 C52 H52 119.9 .
C52 C53 C48 120.4(2) .
C52 C53 H53 119.8 .
C48 C53 H53 119.8 .
C55 C54 C59 119.1(2) .
C55 C54 P2 121.54(17) .
C59 C54 P2 119.31(17) .
C56 C55 C54 120.2(2) .
C56 C55 H55 119.9 .
C54 C55 H55 119.9 .
C57 C56 C55 120.3(2) .
C57 C56 H56 119.8 .
C55 C56 H56 119.8 .
C58 C57 C56 119.9(2) .
C58 C57 H57 120.1 .
C56 C57 H57 120.1 .
C57 C58 C59 120.3(2) .
C57 C58 H58 119.9 .
C59 C58 H58 119.9 .
C58 C59 C54 120.2(2) .
C58 C59 H59 119.9 .
C54 C59 H59 119.9 .
O3 C60 Rh1 177.4(2) .
F4 B1 F3 112.2(2) .
F4 B1 F2 110.6(2) .
F3 B1 F2 109.2(2) .
F4 B1 F1 109.2(2) .
F3 B1 F1 108.7(2) .
F2 B1 F1 106.6(2) .
Cl1 C61 Cl2 112.3(2) .
Cl1 C61 H61A 109.1 .
Cl2 C61 H61A 109.1 .
Cl1 C61 H61B 109.1 .
Cl2 C61 H61B 109.1 .
H61A C61 H61B 107.9 .
Cl3A C62A Cl4A 115.0(6) .
Cl3A C62A H62A 108.5 .
Cl4A C62A H62A 108.5 .
Cl3A C62A H62B 108.5 .
Cl4A C62A H62B 108.5 .
H62A C62A H62B 107.5 .
Cl3B C62B Cl4B 116.3(5) .
Cl3B C62B H62C 108.2 .
Cl4B C62B H62C 108.2 .
Cl3B C62B H62D 108.2 .
Cl4B C62B H62D 108.2 .
H62C C62B H62D 107.4 .
Cl6A C63A Cl5A 112.3(5) .
Cl6A C63A H63A 109.2 .
Cl5A C63A H63A 109.2 .
Cl6A C63A H63B 109.2 .
Cl5A C63A H63B 109.2 .
H63A C63A H63B 107.9 .
Cl5B C63B Cl6B 122.0(7) .
Cl5B C63B H63C 106.8 .
Cl6B C63B H63C 106.8 .
Cl5B C63B H63D 106.8 .
Cl6B C63B H63D 106.8 .
H63C C63B H63D 106.7 .

loop_
_geom_bond_atom_site_label_1
_geom_bond_atom_site_label_2
_geom_bond_distance
_geom_bond_site_symmetry_2
Rh1 C60 1.793(2) .
Rh1 O1 2.0974(15) .
Rh1 P1 2.2850(6) .
Rh1 P2 2.3715(5) 2_666
P1 C20 1.811(2) .
P1 C26 1.814(2) .
P1 C19 1.825(2) .
P2 C54 1.826(2) .
P2 C48 1.833(2) .
P2 C47 1.847(2) .
P2 Rh1 2.3715(5) 2_666
O1 C13 1.257(3) .
O2 C41 1.228(3) .
O3 C60 1.153(3) .
N1 C13 1.338(3) .
N1 C12 1.423(3) .
N1 H1N 0.76(3) .
N2 C7 1.374(3) .
N2 C6 1.392(3) .
N2 H2N 0.84(3) .
N3 C41 1.355(3) .
N3 C40 1.424(3) .
N3 H3N 0.85(3) .
N4 C35 1.376(3) .
N4 C34 1.386(3) .
N4 H4N 0.75(3) .
C1 C6 1.509(3) .
C1 C34 1.514(3) .
C1 C2 1.532(3) .
C1 H1 1.0000 .
C2 C3 1.532(4) .
C2 H2A 0.9900 .
C2 H2B 0.9900 .
C3 H3A 0.9800 .
C3 H3B 0.9800 .
C3 H3C 0.9800 .
C4 C5 1.503(3) .
C4 H4A 0.9800 .
C4 H4B 0.9800 .
C4 H4C 0.9800 .
C5 C6 1.367(3) .
C5 C8 1.436(3) .
C7 C12 1.405(3) .
C7 C8 1.413(3) .
C8 C9 1.402(3) .
C9 C10 1.376(4) .
C9 H9 0.9500 .
C10 C11 1.403(3) .
C10 H10 0.9500 .
C11 C12 1.390(3) .
C11 H11 0.9500 .
C13 C14 1.487(3) .
C14 C15 1.394(3) .
C14 C19 1.416(3) .
C15 C16 1.389(3) .
C15 H15 0.9500 .
C16 C17 1.379(4) .
C16 H16 0.9500 .
C17 C18 1.388(3) .
C17 H17 0.9500 .
C18 C19 1.390(3) .
C18 H18 0.9500 .
C20 C25 1.388(4) .
C20 C21 1.393(4) .
C21 C22 1.391(4) .
C21 H21 0.9500 .
C22 C23 1.373(5) .
C22 H22 0.9500 .
C23 C24 1.377(5) .
C23 H23 0.9500 .
C24 C25 1.391(4) .
C24 H24 0.9500 .
C25 H25 0.9500 .
C26 C27 1.394(3) .
C26 C31 1.396(3) .
C27 C28 1.394(4) .
C27 H27 0.9500 .
C28 C29 1.378(4) .
C28 H28 0.9500 .
C29 C30 1.386(4) .
C29 H29 0.9500 .
C30 C31 1.387(4) .
C30 H30 0.9500 .
C31 H31 0.9500 .
C32 C33 1.503(3) .
C32 H32A 0.9800 .
C32 H32B 0.9800 .
C32 H32C 0.9800 .
C33 C34 1.367(3) .
C33 C36 1.435(3) .
C35 C40 1.402(3) .
C35 C36 1.406(3) .
C36 C37 1.404(3) .
C37 C38 1.380(4) .
C37 H37 0.9500 .
C38 C39 1.401(3) .
C38 H38 0.9500 .
C39 C40 1.388(3) .
C39 H39 0.9500 .
C41 C42 1.495(3) .
C42 C43 1.392(3) .
C42 C47 1.417(3) .
C43 C44 1.389(3) .
C43 H43 0.9500 .
C44 C45 1.379(3) .
C44 H44 0.9500 .
C45 C46 1.398(3) .
C45 H45 0.9500 .
C46 C47 1.392(3) .
C46 H46 0.9500 .
C48 C49 1.393(3) .
C48 C53 1.398(3) .
C49 C50 1.394(3) .
C49 H49 0.9500 .
C50 C51 1.378(4) .
C50 H50 0.9500 .
C51 C52 1.387(4) .
C51 H51 0.9500 .
C52 C53 1.391(3) .
C52 H52 0.9500 .
C53 H53 0.9500 .
C54 C55 1.394(3) .
C54 C59 1.399(3) .
C55 C56 1.391(3) .
C55 H55 0.9500 .
C56 C57 1.386(4) .
C56 H56 0.9500 .
C57 C58 1.384(4) .
C57 H57 0.9500 .
C58 C59 1.390(3) .
C58 H58 0.9500 .
C59 H59 0.9500 .
F1 B1 1.423(3) .
F2 B1 1.406(3) .
F3 B1 1.370(3) .
F4 B1 1.356(3) .
Cl1 C61 1.741(4) .
Cl2 C61 1.741(4) .
C61 H61A 0.9900 .
C61 H61B 0.9900 .
Cl3A C62A 1.732(7) .
Cl4A C62A 1.734(7) .
C62A H62A 0.9900 .
C62A H62B 0.9900 .
Cl3B C62B 1.717(6) .
Cl4B C62B 1.733(6) .
C62B H62C 0.9900 .
C62B H62D 0.9900 .
Cl5A C63A 1.750(7) .
Cl6A C63A 1.706(6) .
C63A H63A 0.9900 .
C63A H63B 0.9900 .
Cl5B C63B 1.713(7) .
Cl6B C63B 1.746(7) .
C63B H63C 0.9900 .
C63B H63D 0.9900 .

loop_
_geom_hbond_atom_site_label_D
_geom_hbond_atom_site_label_H
_geom_hbond_atom_site_label_A
_geom_hbond_distance_DH
_geom_hbond_distance_HA
_geom_hbond_distance_DA
_geom_hbond_angle_DHA
N1 H1N F1 0.76(3) 2.13(3) 2.892(2) 173(3)
N2 H2N F1 0.84(3) 2.10(3) 2.896(2) 157(3)
N3 H3N F2 0.85(3) 2.37(3) 3.180(3) 159(3)
N4 H4N F2 0.75(3) 2.18(3) 2.885(3) 157(3)

loop_
_geom_torsion_atom_site_label_1
_geom_torsion_atom_site_label_2
_geom_torsion_atom_site_label_3
_geom_torsion_atom_site_label_4
_geom_torsion
_geom_torsion_site_symmetry_1
C6 C1 C2 C3 68.3(3) .
C34 C1 C2 C3 -166.5(2) .
C8 C5 C6 N2 2.8(3) .
C4 C5 C6 N2 -175.1(2) .
C8 C5 C6 C1 -171.0(2) .
C4 C5 C6 C1 11.2(4) .
C7 N2 C6 C5 -1.8(3) .
C7 N2 C6 C1 172.78(19) .
C34 C1 C6 C5 104.8(3) .
C2 C1 C6 C5 -127.0(3) .
C34 C1 C6 N2 -68.4(3) .
C2 C1 C6 N2 59.8(3) .
C6 N2 C7 C12 178.9(2) .
C6 N2 C7 C8 0.0(2) .
N2 C7 C8 C9 -176.7(2) .
C12 C7 C8 C9 4.2(3) .
N2 C7 C8 C5 1.7(2) .
C12 C7 C8 C5 -177.4(2) .
C6 C5 C8 C9 175.4(2) .
C4 C5 C8 C9 -6.7(4) .
C6 C5 C8 C7 -2.7(2) .
C4 C5 C8 C7 175.2(2) .
C7 C8 C9 C10 0.9(3) .
C5 C8 C9 C10 -177.0(2) .
C8 C9 C10 C11 -3.4(4) .
C9 C10 C11 C12 0.8(4) .
C10 C11 C12 C7 4.1(3) .
C10 C11 C12 N1 -175.2(2) .
N2 C7 C12 C11 174.5(2) .
C8 C7 C12 C11 -6.6(3) .
N2 C7 C12 N1 -6.1(4) .
C8 C7 C12 N1 172.78(19) .
C13 N1 C12 C11 39.1(3) .
C13 N1 C12 C7 -140.2(2) .
Rh1 O1 C13 N1 156.37(16) .
Rh1 O1 C13 C14 -22.9(3) .
C12 N1 C13 O1 -10.3(3) .
C12 N1 C13 C14 169.05(19) .
O1 C13 C14 C15 -135.8(2) .
N1 C13 C14 C15 44.9(3) .
O1 C13 C14 C19 46.1(3) .
N1 C13 C14 C19 -133.2(2) .
C19 C14 C15 C16 -1.4(3) .
C13 C14 C15 C16 -179.5(2) .
C14 C15 C16 C17 2.1(4) .
C15 C16 C17 C18 -1.0(4) .
C16 C17 C18 C19 -1.0(4) .
C17 C18 C19 C14 1.7(4) .
C17 C18 C19 P1 -179.5(2) .
C15 C14 C19 C18 -0.5(3) .
C13 C14 C19 C18 177.6(2) .
C15 C14 C19 P1 -179.34(17) .
C13 C14 C19 P1 -1.3(3) .
C20 P1 C19 C18 2.3(2) .
C26 P1 C19 C18 -109.3(2) .
Rh1 P1 C19 C18 131.18(18) .
C20 P1 C19 C14 -178.94(17) .
C26 P1 C19 C14 69.54(19) .
Rh1 P1 C19 C14 -50.01(18) .
C26 P1 C20 C25 -172.9(2) .
C19 P1 C20 C25 77.7(2) .
Rh1 P1 C20 C25 -40.8(2) .
C26 P1 C20 C21 4.9(2) .
C19 P1 C20 C21 -104.4(2) .
Rh1 P1 C20 C21 137.00(17) .
C25 C20 C21 C22 1.1(4) .
P1 C20 C21 C22 -176.66(19) .
C20 C21 C22 C23 -1.9(4) .
C21 C22 C23 C24 0.6(5) .
C22 C23 C24 C25 1.5(5) .
C21 C20 C25 C24 0.9(4) .
P1 C20 C25 C24 178.8(3) .
C23 C24 C25 C20 -2.2(5) .
C20 P1 C26 C27 -100.7(2) .
C19 P1 C26 C27 10.8(2) .
Rh1 P1 C26 C27 123.5(2) .
C20 P1 C26 C31 81.3(2) .
C19 P1 C26 C31 -167.17(19) .
Rh1 P1 C26 C31 -54.5(2) .
C31 C26 C27 C28 2.8(4) .
P1 C26 C27 C28 -175.1(2) .
C26 C27 C28 C29 -2.2(5) .
C27 C28 C29 C30 -0.5(5) .
C28 C29 C30 C31 2.6(4) .
C29 C30 C31 C26 -1.9(4) .
C27 C26 C31 C30 -0.8(4) .
P1 C26 C31 C30 177.27(19) .
C36 C33 C34 N4 -0.5(3) .
C32 C33 C34 N4 178.8(2) .
C36 C33 C34 C1 175.7(2) .
C32 C33 C34 C1 -5.1(4) .
C35 N4 C34 C33 0.0(3) .
C35 N4 C34 C1 -176.47(19) .
C6 C1 C34 C33 -74.6(3) .
C2 C1 C34 C33 158.2(2) .
C6 C1 C34 N4 101.1(2) .
C2 C1 C34 N4 -26.1(3) .
C34 N4 C35 C40 -178.0(2) .
C34 N4 C35 C36 0.5(2) .
N4 C35 C36 C37 179.8(2) .
C40 C35 C36 C37 -1.6(3) .
N4 C35 C36 C33 -0.7(2) .
C40 C35 C36 C33 177.9(2) .
C34 C33 C36 C37 -179.9(3) .
C32 C33 C36 C37 0.9(4) .
C34 C33 C36 C35 0.7(3) .
C32 C33 C36 C35 -178.5(2) .
C35 C36 C37 C38 1.0(4) .
C33 C36 C37 C38 -178.3(3) .
C36 C37 C38 C39 -0.1(4) .
C37 C38 C39 C40 -0.3(4) .
C38 C39 C40 C35 -0.2(4) .
C38 C39 C40 N3 -178.6(2) .
N4 C35 C40 C39 179.4(2) .
C36 C35 C40 C39 1.1(3) .
N4 C35 C40 N3 -2.1(4) .
C36 C35 C40 N3 179.6(2) .
C41 N3 C40 C39 -30.2(4) .
C41 N3 C40 C35 151.4(2) .
C40 N3 C41 O2 -0.1(4) .
C40 N3 C41 C42 179.5(2) .
O2 C41 C42 C43 -157.5(2) .
N3 C41 C42 C43 22.9(3) .
O2 C41 C42 C47 19.5(3) .
N3 C41 C42 C47 -160.1(2) .
C47 C42 C43 C44 0.6(3) .
C41 C42 C43 C44 177.6(2) .
C42 C43 C44 C45 -0.4(4) .
C43 C44 C45 C46 0.0(4) .
C44 C45 C46 C47 0.2(3) .
C45 C46 C47 C42 0.0(3) .
C45 C46 C47 P2 174.56(17) .
C43 C42 C47 C46 -0.4(3) .
C41 C42 C47 C46 -177.46(19) .
C43 C42 C47 P2 -174.78(17) .
C41 C42 C47 P2 8.2(3) .
C54 P2 C47 C46 102.57(18) .
C48 P2 C47 C46 -4.33(19) .
Rh1 P2 C47 C46 -123.82(16) 2_666
C54 P2 C47 C42 -83.11(19) .
C48 P2 C47 C42 169.99(17) .
Rh1 P2 C47 C42 50.50(18) 2_666
C54 P2 C48 C49 -6.7(2) .
C47 P2 C48 C49 103.5(2) .
Rh1 P2 C48 C49 -138.43(18) 2_666
C54 P2 C48 C53 176.41(17) .
C47 P2 C48 C53 -73.40(19) .
Rh1 P2 C48 C53 44.64(19) 2_666
C53 C48 C49 C50 0.9(3) .
P2 C48 C49 C50 -176.01(19) .
C48 C49 C50 C51 1.5(4) .
C49 C50 C51 C52 -1.9(4) .
C50 C51 C52 C53 -0.1(4) .
C51 C52 C53 C48 2.4(4) .
C49 C48 C53 C52 -2.8(3) .
P2 C48 C53 C52 174.25(18) .
C48 P2 C54 C55 108.97(19) .
C47 P2 C54 C55 2.4(2) .
Rh1 P2 C54 C55 -124.92(17) 2_666
C48 P2 C54 C59 -70.6(2) .
C47 P2 C54 C59 -177.17(18) .
Rh1 P2 C54 C59 55.5(2) 2_666
C59 C54 C55 C56 -1.2(3) .
P2 C54 C55 C56 179.25(18) .
C54 C55 C56 C57 0.1(4) .
C55 C56 C57 C58 1.0(4) .
C56 C57 C58 C59 -1.0(4) .
C57 C58 C59 C54 0.0(4) .
C55 C54 C59 C58 1.1(3) .
P2 C54 C59 C58 -179.30(19) .
